data_2219665
loop_
_publ_author_name
'Gainsford, Graeme J.'
'Bhuiyan, M. Delower H.'
'Kay, Andrew J.'

_publ_section_title
2-{3-Cyano-5,5-dimethyl-4-[6-(pyrrolidin-1-yl)hexa-1,3,5-trienyl]-2,5-dihydro-2-furylidene}malononitrile
_journal_coeditor_code NG2475
_journal_issue 10
_journal_name_full 'Acta Crystallographica Section E'
_journal_page_first o2036
_journal_page_last o2037
_journal_paper_doi 10.1107/S1600536808028110
_journal_volume 64
_journal_year 2008
_chemical_formula_iupac 'C20 H20 N4 O'
_chemical_formula_moiety 'C20 H20 N4 O'
_chemical_formula_sum 'C20 H20 N4 O'
_chemical_formula_weight 332.40
_chemical_name_systematic
;2-{3-Cyano-5,5-dimethyl-4-[6-(pyrrolidin-1-yl)hexa-1,3,5-trienyl]-2,5-dihydro-
2-furylidene}malononitrile
;
_space_group_IT_number 61
_symmetry_cell_setting orthorhombic
_symmetry_space_group_name_Hall '-P 2ac 2ab'
_symmetry_space_group_name_H-M 'P b c a'
_atom_sites_solution_hydrogens geom
_atom_sites_solution_primary direct
_atom_sites_solution_secondary difmap
_audit_creation_method SHELXL97
_cell_angle_alpha 90.00
_cell_angle_beta 90.00
_cell_angle_gamma 90.00
_cell_formula_units_Z 8
_cell_length_a 12.6766(13)
_cell_length_b 11.7603(13)
_cell_length_c 24.164(3)
_cell_measurement_reflns_used 6328
_cell_measurement_temperature 116(2)
_cell_measurement_theta_max 25.03
_cell_measurement_theta_min 2.51
_cell_volume 3602.4(7)
_computing_cell_refinement 'APEX2 (Bruker,2005)'
_computing_data_collection 'APEX2 (Bruker,2005)'
_computing_data_reduction 'SAINT (Bruker, 2005)'
_computing_molecular_graphics
;
ORTEP-3 (Farrugia, 1997) and PLATON (Spek, 2003)
;
_computing_publication_material
;
SHELXL97 (Sheldrick, 2008), PLATON (Spek, 2003) and
Mercury (Macrae <i>et al.</i>,  2006)
;
_computing_structure_refinement 'SHELXL97 (Sheldrick, 2008)'
_computing_structure_solution 'SHELXS97 (Sheldrick, 2008)'
_diffrn_ambient_temperature 116(2)
_diffrn_detector_area_resol_mean 8.192
_diffrn_measured_fraction_theta_full 0.984
_diffrn_measured_fraction_theta_max 0.984
_diffrn_measurement_device_type
;
Bruker Nonius APEXII CCD area-detector
;
_diffrn_measurement_method '\f and \w scans'
_diffrn_radiation_monochromator graphite
_diffrn_radiation_source 'fine-focus sealed tube'
_diffrn_radiation_type MoK\a
_diffrn_radiation_wavelength 0.71073
_diffrn_reflns_av_R_equivalents 0.0814
_diffrn_reflns_av_sigmaI/netI 0.0829
_diffrn_reflns_limit_h_max 15
_diffrn_reflns_limit_h_min -10
_diffrn_reflns_limit_k_max 14
_diffrn_reflns_limit_k_min -14
_diffrn_reflns_limit_l_max 27
_diffrn_reflns_limit_l_min -30
_diffrn_reflns_number 20272
_diffrn_reflns_theta_full 26.41
_diffrn_reflns_theta_max 26.41
_diffrn_reflns_theta_min 3.37
_diffrn_standards_decay_% 0
_diffrn_standards_number 0
_exptl_absorpt_coefficient_mu 0.078
_exptl_absorpt_correction_T_max 1.0
_exptl_absorpt_correction_T_min 0.494
_exptl_absorpt_correction_type multi-scan
_exptl_absorpt_process_details '(SADABS; Sheldrick, 1996)'
_exptl_crystal_colour brown
_exptl_crystal_density_diffrn 1.226
_exptl_crystal_density_method 'not measured'
_exptl_crystal_description plate
_exptl_crystal_F_000 1408
_exptl_crystal_size_max 0.32
_exptl_crystal_size_mid 0.25
_exptl_crystal_size_min 0.07
_refine_diff_density_max 0.261
_refine_diff_density_min -0.274
_refine_ls_extinction_coef 0.0124(13)
_refine_ls_extinction_expression Fc^*^=kFc[1+0.001xFc^2^\l^3^/sin(2\q)]^-1/4^
_refine_ls_extinction_method 'SHELXL97 (Sheldrick, 2008)'
_refine_ls_goodness_of_fit_ref 0.977
_refine_ls_hydrogen_treatment constr
_refine_ls_matrix_type full
_refine_ls_number_parameters 229
_refine_ls_number_reflns 3641
_refine_ls_number_restraints 0
_refine_ls_restrained_S_all 0.977
_refine_ls_R_factor_all 0.1078
_refine_ls_R_factor_gt 0.0476
_refine_ls_shift/su_max 0.000
_refine_ls_shift/su_mean 0.000
_refine_ls_structure_factor_coef Fsqd
_refine_ls_weighting_details 'calc w = 1/[\s^2^(Fo^2^)+(0.0633P)^2^] where P=(Fo^2^+2Fc^2^)/3'
_refine_ls_weighting_scheme calc
_refine_ls_wR_factor_gt 0.1058
_refine_ls_wR_factor_ref 0.1294
_reflns_number_gt 2078
_reflns_number_total 3641
_reflns_threshold_expression I>2\s(I)
_cod_data_source_file ng2475.cif
_cod_data_source_block I
_cod_database_code 2219665
_cod_database_fobs_code 2219665

loop_
_symmetry_equiv_pos_as_xyz
'x, y, z'
'-x+1/2, -y, z+1/2'
'-x, y+1/2, -z+1/2'
'x+1/2, -y+1/2, -z'
'-x, -y, -z'
'x-1/2, y, -z-1/2'
'x, -y-1/2, z-1/2'
'-x-1/2, y-1/2, z'

loop_
_atom_site_type_symbol
_atom_site_label
_atom_site_fract_x
_atom_site_fract_y
_atom_site_fract_z
_atom_site_U_iso_or_equiv
_atom_site_adp_type
_atom_site_calc_flag
_atom_site_refinement_flags
_atom_site_occupancy
O O1 0.18457(11) 0.09182(12) 0.41943(5) 0.0312(4) Uani d . 1
N N1 -0.10627(17) -0.09427(19) 0.33366(8) 0.0476(6) Uani d . 1
N N2 0.24246(16) -0.08511(17) 0.31039(8) 0.0447(5) Uani d . 1
N N3 -0.18623(16) 0.14659(16) 0.40666(7) 0.0371(5) Uani d . 1
N N4 0.07598(13) 0.73470(14) 0.71061(6) 0.0276(4) Uani d . 1
C C1 -0.02458(19) -0.05836(19) 0.34560(8) 0.0331(6) Uani d . 1
C C2 0.07610(17) -0.01503(19) 0.36100(8) 0.0289(5) Uani d . 1
C C3 0.16705(19) -0.05488(19) 0.33319(8) 0.0331(6) Uani d . 1
C C4 0.06334(17) 0.20694(18) 0.46776(7) 0.0262(5) Uani d . 1
C C5 0.17947(17) 0.17853(18) 0.46411(7) 0.0272(5) Uani d . 1
C C6 0.08595(16) 0.06720(18) 0.40190(8) 0.0271(5) Uani d . 1
C C7 0.01165(16) 0.13485(17) 0.42942(8) 0.0258(5) Uani d . 1
C C8 0.24674(17) 0.27708(18) 0.44398(8) 0.0330(5) Uani d . 1
H H8A 0.3161 0.2487 0.4326 0.049 Uiso calc R 1
H H8B 0.2554 0.3324 0.4740 0.049 Uiso calc R 1
H H8C 0.2121 0.3137 0.4124 0.049 Uiso calc R 1
C C9 0.22067(17) 0.11865(18) 0.51558(8) 0.0321(5) Uani d . 1
H H9A 0.1729 0.0564 0.5255 0.048 Uiso calc R 1
H H9B 0.2245 0.1730 0.5463 0.048 Uiso calc R 1
H H9C 0.2912 0.0880 0.5082 0.048 Uiso calc R 1
C C10 -0.09674(19) 0.13888(18) 0.41677(8) 0.0274(5) Uani d . 1
C C11 0.01687(17) 0.28779(18) 0.50081(8) 0.0294(5) Uani d . 1
H H11 -0.0572 0.2970 0.4971 0.035 Uiso calc R 1
C C12 0.06770(18) 0.35851(18) 0.53967(8) 0.0292(5) Uani d . 1
H H12 0.1418 0.3493 0.5437 0.035 Uiso calc R 1
C C13 0.02036(17) 0.43921(18) 0.57211(8) 0.0290(5) Uani d . 1
H H13 -0.0539 0.4490 0.5698 0.035 Uiso calc R 1
C C14 0.07818(17) 0.50812(18) 0.60878(7) 0.0277(5) Uani d . 1
H H14 0.1523 0.4964 0.6100 0.033 Uiso calc R 1
C C15 0.03820(17) 0.59043(18) 0.64288(8) 0.0284(5) Uani d . 1
H H15 -0.0358 0.6031 0.6443 0.034 Uiso calc R 1
C C16 0.10612(18) 0.65628(18) 0.67577(8) 0.0282(5) Uani d . 1
H H16 0.1797 0.6427 0.6724 0.034 Uiso calc R 1
C C17 -0.03553(16) 0.75976(18) 0.72429(8) 0.0305(5) Uani d . 1
H H17A -0.0717 0.6910 0.7383 0.037 Uiso calc R 1
H H17B -0.0739 0.7882 0.6914 0.037 Uiso calc R 1
C C18 -0.02940(18) 0.85123(19) 0.76908(9) 0.0363(6) Uani d . 1
H H18A -0.0828 0.8376 0.7982 0.044 Uiso calc R 1
H H18B -0.0410 0.9277 0.7531 0.044 Uiso calc R 1
C C19 0.08212(17) 0.84082(19) 0.79260(8) 0.0358(6) Uani d . 1
H H19A 0.1061 0.9139 0.8086 0.043 Uiso calc R 1
H H19B 0.0855 0.7813 0.8215 0.043 Uiso calc R 1
C C20 0.14812(18) 0.80835(18) 0.74275(8) 0.0340(6) Uani d . 1
H H20A 0.1689 0.8764 0.7212 0.041 Uiso calc R 1
H H20B 0.2124 0.7665 0.7540 0.041 Uiso calc R 1

loop_
_atom_site_aniso_label
_atom_site_aniso_U_11
_atom_site_aniso_U_22
_atom_site_aniso_U_33
_atom_site_aniso_U_12
_atom_site_aniso_U_13
_atom_site_aniso_U_23
O1 0.0281(9) 0.0392(9) 0.0264(7) 0.0026(7) -0.0026(6) -0.0084(6)
N1 0.0432(14) 0.0531(14) 0.0466(12) -0.0001(11) -0.0019(10) -0.0186(11)
N2 0.0464(14) 0.0491(13) 0.0385(11) 0.0012(11) 0.0056(10) -0.0111(10)
N3 0.0351(13) 0.0421(13) 0.0342(10) -0.0013(9) 0.0022(9) -0.0045(9)
N4 0.0303(11) 0.0320(10) 0.0205(8) -0.0010(8) 0.0004(7) -0.0002(8)
C1 0.0395(15) 0.0351(14) 0.0248(11) 0.0029(11) -0.0006(10) -0.0078(10)
C2 0.0336(13) 0.0321(13) 0.0209(10) 0.0020(10) -0.0007(9) -0.0024(9)
C3 0.0420(16) 0.0339(13) 0.0235(11) -0.0008(11) -0.0009(10) -0.0051(10)
C4 0.0301(13) 0.0298(12) 0.0189(10) -0.0005(10) 0.0019(9) 0.0018(9)
C5 0.0296(13) 0.0311(12) 0.0209(10) -0.0003(10) -0.0004(9) -0.0043(9)
C6 0.0302(13) 0.0322(13) 0.0190(10) -0.0019(10) -0.0025(9) 0.0019(9)
C7 0.0266(13) 0.0306(13) 0.0201(10) 0.0006(9) -0.0002(9) -0.0015(9)
C8 0.0336(13) 0.0380(13) 0.0272(11) -0.0014(11) 0.0024(10) 0.0029(10)
C9 0.0370(14) 0.0325(13) 0.0267(11) 0.0030(10) -0.0020(10) 0.0019(10)
C10 0.0343(15) 0.0283(13) 0.0197(10) -0.0018(10) 0.0042(10) -0.0035(9)
C11 0.0291(13) 0.0382(14) 0.0211(10) 0.0005(10) -0.0004(9) -0.0017(10)
C12 0.0308(13) 0.0356(13) 0.0212(10) -0.0004(10) 0.0017(9) 0.0004(9)
C13 0.0328(13) 0.0339(13) 0.0204(10) 0.0013(10) 0.0011(9) -0.0007(9)
C14 0.0337(13) 0.0308(12) 0.0186(10) -0.0008(10) 0.0022(9) 0.0030(9)
C15 0.0336(13) 0.0327(13) 0.0190(10) 0.0002(10) 0.0015(9) 0.0008(9)
C16 0.0341(13) 0.0303(12) 0.0200(10) 0.0023(10) 0.0048(9) 0.0029(9)
C17 0.0330(14) 0.0359(13) 0.0225(10) 0.0031(10) 0.0002(9) -0.0008(9)
C18 0.0490(16) 0.0341(13) 0.0258(11) 0.0033(11) -0.0010(11) -0.0045(10)
C19 0.0451(16) 0.0352(13) 0.0270(11) 0.0002(11) -0.0043(10) -0.0071(10)
C20 0.0440(15) 0.0324(13) 0.0257(11) -0.0062(11) -0.0058(10) -0.0020(10)

loop_
_atom_type_symbol
_atom_type_description
_atom_type_scat_dispersion_real
_atom_type_scat_dispersion_imag
_atom_type_scat_source
C C 0.0033 0.0016 'International Tables Vol C Tables 4.2.6.8 and 6.1.1.4'
H H 0.0000 0.0000 'International Tables Vol C Tables 4.2.6.8 and 6.1.1.4'
N N 0.0061 0.0033 'International Tables Vol C Tables 4.2.6.8 and 6.1.1.4'
O O 0.0106 0.0060 'International Tables Vol C Tables 4.2.6.8 and 6.1.1.4'

loop_
_geom_angle_atom_site_label_1
_geom_angle_atom_site_label_2
_geom_angle_atom_site_label_3
_geom_angle
C6 O1 C5 109.54(15)
C16 N4 C20 124.81(18)
C16 N4 C17 124.30(17)
C20 N4 C17 110.87(16)
N1 C1 C2 179.2(2)
C6 C2 C3 119.7(2)
C6 C2 C1 121.06(19)
C3 C2 C1 119.22(19)
N2 C3 C2 178.5(2)
C11 C4 C7 126.6(2)
C11 C4 C5 127.16(18)
C7 C4 C5 106.25(17)
O1 C5 C4 103.67(15)
O1 C5 C8 105.46(15)
C4 C5 C8 113.37(17)
O1 C5 C9 105.15(16)
C4 C5 C9 112.87(16)
C8 C5 C9 114.97(17)
O1 C6 C2 117.11(18)
O1 C6 C7 110.58(17)
C2 C6 C7 132.3(2)
C6 C7 C10 124.89(18)
C6 C7 C4 109.84(18)
C10 C7 C4 124.96(18)
C5 C8 H8A 109.5
C5 C8 H8B 109.5
H8A C8 H8B 109.5
C5 C8 H8C 109.5
H8A C8 H8C 109.5
H8B C8 H8C 109.5
C5 C9 H9A 109.5
C5 C9 H9B 109.5
H9A C9 H9B 109.5
C5 C9 H9C 109.5
H9A C9 H9C 109.5
H9B C9 H9C 109.5
N3 C10 C7 177.4(2)
C4 C11 C12 126.8(2)
C4 C11 H11 116.6
C12 C11 H11 116.6
C13 C12 C11 126.1(2)
C13 C12 H12 116.9
C11 C12 H12 116.9
C12 C13 C14 122.1(2)
C12 C13 H13 118.9
C14 C13 H13 118.9
C15 C14 C13 126.4(2)
C15 C14 H14 116.8
C13 C14 H14 116.8
C14 C15 C16 120.2(2)
C14 C15 H15 119.9
C16 C15 H15 119.9
N4 C16 C15 125.1(2)
N4 C16 H16 117.5
C15 C16 H16 117.5
N4 C17 C18 104.45(16)
N4 C17 H17A 110.9
C18 C17 H17A 110.9
N4 C17 H17B 110.9
C18 C17 H17B 110.9
H17A C17 H17B 108.9
C17 C18 C19 104.71(17)
C17 C18 H18A 110.8
C19 C18 H18A 110.8
C17 C18 H18B 110.8
C19 C18 H18B 110.8
H18A C18 H18B 108.9
C20 C19 C18 103.61(17)
C20 C19 H19A 111.0
C18 C19 H19A 111.0
C20 C19 H19B 111.0
C18 C19 H19B 111.0
H19A C19 H19B 109.0
N4 C20 C19 102.91(17)
N4 C20 H20A 111.2
C19 C20 H20A 111.2
N4 C20 H20B 111.2
C19 C20 H20B 111.2
H20A C20 H20B 109.1

loop_
_geom_bond_atom_site_label_1
_geom_bond_atom_site_label_2
_geom_bond_distance
O1 C6 1.351(2)
O1 C5 1.486(2)
N1 C1 1.155(3)
N2 C3 1.159(3)
N3 C10 1.164(3)
N4 C16 1.306(2)
N4 C20 1.480(3)
N4 C17 1.481(3)
C1 C2 1.424(3)
C2 C6 1.388(3)
C2 C3 1.414(3)
C4 C11 1.374(3)
C4 C7 1.417(3)
C4 C5 1.512(3)
C5 C8 1.519(3)
C5 C9 1.522(3)
C6 C7 1.401(3)
C7 C10 1.408(3)
C8 H8A 0.9800
C8 H8B 0.9800
C8 H8C 0.9800
C9 H9A 0.9800
C9 H9B 0.9800
C9 H9C 0.9800
C11 C12 1.410(3)
C11 H11 0.9500
C12 C13 1.369(3)
C12 H12 0.9500
C13 C14 1.407(3)
C13 H13 0.9500
C14 C15 1.369(3)
C14 H14 0.9500
C15 C16 1.404(3)
C15 H15 0.9500
C16 H16 0.9500
C17 C18 1.528(3)
C17 H17A 0.9900
C17 H17B 0.9900
C18 C19 1.529(3)
C18 H18A 0.9900
C18 H18B 0.9900
C19 C20 1.516(3)
C19 H19A 0.9900
C19 H19B 0.9900
C20 H20A 0.9900
C20 H20B 0.9900

loop_
_geom_hbond_atom_site_label_D
_geom_hbond_atom_site_label_H
_geom_hbond_atom_site_label_A
_geom_hbond_site_symmetry_A
_geom_hbond_distance_DH
_geom_hbond_distance_HA
_geom_hbond_distance_DA
_geom_hbond_angle_DHA
_geom_hbond_publ_flag
C12 H12 N3 4_556 0.95 2.49 3.379(3) 156 yes
C17 H17A N1 7_566 0.99 2.61 3.402(3) 137 yes
C20 H20B N2 7_566 0.99 2.56 3.316(3) 133 yes

loop_
_geom_torsion_atom_site_label_1
_geom_torsion_atom_site_label_2
_geom_torsion_atom_site_label_3
_geom_torsion_atom_site_label_4
_geom_torsion
C6 O1 C5 C4 -3.51(19)
C6 O1 C5 C8 -122.90(17)
C6 O1 C5 C9 115.19(17)
C11 C4 C5 O1 -176.05(18)
C7 C4 C5 O1 2.9(2)
C11 C4 C5 C8 -62.2(3)
C7 C4 C5 C8 116.70(18)
C11 C4 C5 C9 70.7(3)
C7 C4 C5 C9 -110.35(18)
C5 O1 C6 C2 -178.33(17)
C5 O1 C6 C7 2.8(2)
C3 C2 C6 O1 -10.6(3)
C1 C2 C6 O1 170.85(18)
C3 C2 C6 C7 168.0(2)
C1 C2 C6 C7 -10.6(3)
O1 C6 C7 C10 173.07(18)
C2 C6 C7 C10 -5.5(4)
O1 C6 C7 C4 -0.9(2)
C2 C6 C7 C4 -179.5(2)
C11 C4 C7 C6 177.55(19)
C5 C4 C7 C6 -1.4(2)
C11 C4 C7 C10 3.6(3)
C5 C4 C7 C10 -175.33(18)
C7 C4 C11 C12 178.9(2)
C5 C4 C11 C12 -2.4(3)
C4 C11 C12 C13 179.6(2)
C11 C12 C13 C14 -178.23(19)
C12 C13 C14 C15 -179.8(2)
C13 C14 C15 C16 -177.29(19)
C20 N4 C16 C15 -176.28(19)
C17 N4 C16 C15 5.4(3)
C14 C15 C16 N4 -178.18(19)
C16 N4 C17 C18 176.39(18)
C20 N4 C17 C18 -2.2(2)
N4 C17 C18 C19 -20.2(2)
C17 C18 C19 C20 34.8(2)
C16 N4 C20 C19 -154.84(18)
C17 N4 C20 C19 23.7(2)
C18 C19 C20 N4 -35.4(2)

loop_
_cod_related_entry_id
_cod_related_entry_database
_cod_related_entry_code
1 ChemSpider 30655628
